data_1550463
loop_
_publ_author_name
'Gake, T.'
'Matsushita, S.'
'Arai, M.'
'Obata, K.'

_publ_section_title
;
 Electronic structures and optical properties of CuMgVO4 and AgMgVO4: a
 first-principles study
;
_journal_name_full 'Journal of the Ceramic Society of Japan'
_journal_page_first 50
_journal_page_last 55
_journal_volume 127
_journal_year 2019
_chemical_formula_sum 'Cu Mg O5 V'
_chemical_name_common CuMgVO4
_space_group_IT_number 63
_space_group_name_H-M_alt 'C m c m'
_symmetry_space_group_name_Hall '-C 2c 2'
_symmetry_space_group_name_H-M 'C m c m'
_cell_angle_alpha 90
_cell_angle_beta 90
_cell_angle_gamma 90
_cell_formula_units_Z 4
_cell_length_a 5.77160
_cell_length_b 8.71450
_cell_length_c 6.30520
_cell_volume 317.130
_cod_data_source_file CuMgVO4.cif
_cod_data_source_block CuMgVO4
_cod_original_formula_sum 'Cu Mg V O5'
_cod_database_code 1550463

loop_
_space_group_symop_operation_xyz
'x, y, z'
'-x, -y, -z'
'-x, -y, z+1/2'
'x, y, -z+1/2'
'-x, y, -z+1/2'
'x, -y, z+1/2'
'x, -y, -z'
'-x, y, z'
'x+1/2, y+1/2, z'
'-x+1/2, -y+1/2, -z'
'-x+1/2, -y+1/2, z+1/2'
'x+1/2, y+1/2, -z+1/2'
'-x+1/2, y+1/2, -z+1/2'
'x+1/2, -y+1/2, z+1/2'
'x+1/2, -y+1/2, -z'
'-x+1/2, y+1/2, z'

loop_
_atom_site_label
_atom_site_occupancy
_atom_site_fract_x
_atom_site_fract_y
_atom_site_fract_z
_atom_site_adp_type
_atom_site_B_iso_or_equiv
_atom_site_type_symbol
Cu 1.0 0.000000 0.338400 0.250000 Biso 1.000000 Cu
Mg 1.0 0.000000 0.000000 0.000000 Biso 1.000000 Mg
V 1.0 0.000000 0.643000 0.250000 Biso 1.000000 V
O1 1.0 0.747000 0.523600 0.250000 Biso 1.000000 O
O2 1.0 0.000000 0.758300 0.030200 Biso 1.000000 O
